data_2202152
loop_
_publ_author_name
'Guibin Ma'
'Brian O. Patrick'
'Thomas Q. Hu'
'Brian R. James'

_publ_section_title
;
 4'-Hydroxy-3'-methoxyacetophenone (acetovanillone)
;
_journal_issue 4
_journal_name_full 'Acta Crystallographica Section E'
_journal_page_first o579
_journal_page_last o580
_journal_paper_doi 10.1107/S1600536803006408
_journal_volume 59
_journal_year 2003
_chemical_formula_iupac 'C9 H10 O3'
_chemical_formula_moiety 'C9 H10 O3'
_chemical_formula_sum 'C9 H10 O3'
_chemical_formula_weight 166.18
_space_group_IT_number 14
_symmetry_cell_setting monoclinic
_symmetry_space_group_name_Hall '-P 2yn'
_symmetry_space_group_name_H-M 'P 1 21/n 1'
_cell_angle_alpha 90
_cell_angle_beta 90.082(5)
_cell_angle_gamma 90
_cell_formula_units_Z 4
_cell_length_a 8.5144(8)
_cell_length_b 8.7780(10)
_cell_length_c 10.7120(10)
_cell_measurement_reflns_used 4394
_cell_measurement_temperature 173.2
_cell_measurement_theta_max 27.87
_cell_measurement_theta_min 2.32
_cell_volume 800.61(14)
_computing_cell_refinement d*TREK
_computing_data_collection 'd*TREK (Molecular Structure Corporation, 2001)'
_computing_data_reduction d*TREK
_computing_publication_material TEXSAN
_computing_structure_refinement 'TEXSAN (Molecular Structure Corporation, 1985-1992)'
_computing_structure_solution 'SIR97 (Altomare et al.. 1999)'
_diffrn_ambient_temperature 173.2
_diffrn_detector_area_resol_mean 11.76
_diffrn_measured_fraction_theta_full 0.86
_diffrn_measured_fraction_theta_max 27.9
_diffrn_measurement_device_type 'Rigaku/ADSC CCD'
_diffrn_measurement_method 'area detector'
_diffrn_radiation_monochromator graphite
_diffrn_radiation_source 'X-ray tube'
_diffrn_radiation_type 'Mo K\a'
_diffrn_radiation_wavelength 0.7107
_diffrn_reflns_av_R_equivalents 0.039
_diffrn_reflns_av_sigmaI/netI 0.070
_diffrn_reflns_limit_h_max 11
_diffrn_reflns_limit_h_min -10
_diffrn_reflns_limit_k_max 11
_diffrn_reflns_limit_k_min -11
_diffrn_reflns_limit_l_max 14
_diffrn_reflns_limit_l_min -14
_diffrn_reflns_number 6942
_diffrn_reflns_reduction_process 'Lp corrections applied'
_diffrn_reflns_theta_full 0.86
_diffrn_reflns_theta_max 27.87
_diffrn_reflns_theta_min 2.32
_diffrn_standards_decay_% 0.00
_diffrn_standards_interval_count 0
_diffrn_standards_number 0
_exptl_absorpt_coefficient_mu 0.103
_exptl_absorpt_correction_T_max 1.000
_exptl_absorpt_correction_T_min 0.7034
_exptl_absorpt_correction_type multi-scan
_exptl_absorpt_process_details '(d*TREK; Molecular Structure Corporation, 2001)'
_exptl_crystal_colour colorless
_exptl_crystal_density_diffrn 1.378
_exptl_crystal_density_meas ?
_exptl_crystal_description prism
_exptl_crystal_F_000 352.00
_exptl_crystal_size_max 0.50
_exptl_crystal_size_mid 0.30
_exptl_crystal_size_min 0.10
_refine_diff_density_max 0.38
_refine_diff_density_min -0.27
_refine_ls_extinction_method none
_refine_ls_goodness_of_fit_all 1.204
_refine_ls_goodness_of_fit_ref 1.204
_refine_ls_hydrogen_treatment mixed
_refine_ls_matrix_type full
_refine_ls_number_constraints 0
_refine_ls_number_parameters 113
_refine_ls_number_reflns 1748
_refine_ls_number_restraints 0
_refine_ls_R_factor_all 0.0708
_refine_ls_R_factor_gt 0.041
_refine_ls_shift/su_max <0.001
_refine_ls_shift/su_mean 0.0440
_refine_ls_structure_factor_coef Fsqd
_refine_ls_weighting_details 'w = 1/[\s^2^(Fo^2^) + 0.00093|Fo|^2^]'
_refine_ls_weighting_scheme sigma
_refine_ls_wR_factor_all 0.1216
_refine_ls_wR_factor_ref 0.1216
_reflns_number_gt 1334
_reflns_number_total 1860
_reflns_threshold_expression I>3\s(I)
_cod_data_source_file om6136.cif
_cod_data_source_block I
_cod_depositor_comments
;
 Adding the _atom_site_type_symbol data item.

 Antanas Vaitkus,
 2017-01-16

The following automatic conversions were performed:

'_exptl_crystal_density_meas' value 'not measured' was changed to '?'
- the value is perceived as not measured.

Automatic conversion script
Id: cif_fix_values 3008 2015-01-20 13:52:24Z robertas 
;
_cod_original_cell_volume 800.70(10)
_cod_original_sg_symbol_H-M 'P 21/n'
_cod_database_code 2202152
_cod_database_fobs_code 2202152

loop_
_symmetry_equiv_pos_as_xyz
'  +x,  +y,  +z'
1/2-x,1/2+y,1/2-z
'  -x,  -y,  -z'
1/2+x,1/2-y,1/2+z

loop_
_atom_site_label
_atom_site_type_symbol
_atom_site_fract_x
_atom_site_fract_y
_atom_site_fract_z
_atom_site_U_iso_or_equiv
_atom_site_adp_type
_atom_site_calc_flag
_atom_site_calc_attached_atom
_atom_site_refinement_flags
_atom_site_occupancy
O1 O 0.55480(10) 0.75650(10) 0.71500(10) 0.0243(3) Uani d ? . 1.000
O2 O 0.27910(10) 0.70130(10) 0.60240(10) 0.0217(3) Uani d ? . 1.000
O3 O 0.47650(10) 0.04500(10) 0.66500(10) 0.0283(3) Uani d ? . 1.000
C1 C 0.51210(10) 0.61130(10) 0.68940(10) 0.0166(3) Uani d ? . 1.000
C2 C 0.36890(10) 0.57620(10) 0.63090(10) 0.0156(3) Uani d ? . 1.000
C3 C 0.32940(10) 0.42630(10) 0.60760(10) 0.0164(3) Uani d ? . 1.000
C4 C 0.4315(2) 0.30840(10) 0.64330(10) 0.0167(3) Uani d ? . 1.000
C5 C 0.5725(2) 0.3442(2) 0.70130(10) 0.0190(3) Uani d ? . 1.000
C6 C 0.6131(2) 0.4944(2) 0.72380(10) 0.0191(3) Uani d ? . 1.000
C7 C 0.1320(2) 0.6732(2) 0.54170(10) 0.0244(4) Uani d ? . 1.000
C8 C 0.3917(2) 0.1456(2) 0.62190(10) 0.0194(3) Uani d ? . 1.000
C9 C 0.2490(2) 0.1042(2) 0.54790(10) 0.0259(4) Uani d ? . 1.000
H1 H 0.491(3) 0.820(3) 0.691(2) 0.072(8) Uiso d ? . 1.000
H3 H 0.2297 0.4021 0.5664 0.019 Uiso c ? . 1.000
H5 H 0.6440 0.2623 0.7268 0.022 Uiso c ? . 1.000
H6 H 0.7135 0.5183 0.7640 0.023 Uiso c ? . 1.000
H7A H 0.1505 0.6215 0.4621 0.029 Uiso c ? . 1.000
HB H 0.0784 0.7702 0.5266 0.029 Uiso c ? . 1.000
H7C H 0.0664 0.6087 0.5952 0.029 Uiso c ? . 1.000
H9B H 0.2518 0.1566 0.4671 0.031 Uiso c ? . 1.000
H9C H 0.1548 0.1352 0.5937 0.031 Uiso c ? . 1.000
H9A H 0.2468 -0.0062 0.5343 0.031 Uiso c ? . 1.000

loop_
_atom_site_aniso_label
_atom_site_aniso_U_11
_atom_site_aniso_U_22
_atom_site_aniso_U_33
_atom_site_aniso_U_12
_atom_site_aniso_U_13
_atom_site_aniso_U_23
O1 0.0225(5) 0.0146(5) 0.0357(6) -0.0006(4) -0.0126(4) 0.0014(4)
O2 0.0165(5) 0.0160(5) 0.0326(6) 0.0052(4) -0.0105(4) -0.0024(4)
O3 0.0276(5) 0.0162(5) 0.0411(7) 0.0032(4) -0.0088(5) 0.0006(4)
C1 0.0153(6) 0.0167(6) 0.0178(6) -0.0013(5) -0.0022(5) 0.0011(5)
C2 0.0140(6) 0.0168(6) 0.0162(6) 0.0040(5) -0.0010(5) 0.0007(5)
C3 0.0138(6) 0.0181(7) 0.0172(6) -0.0002(5) -0.0021(5) -0.0009(5)
C4 0.0164(6) 0.0161(6) 0.0174(6) 0.0009(5) 0.0000(5) 0.0017(5)
C5 0.0158(7) 0.0181(7) 0.0230(7) 0.0018(5) -0.0028(5) 0.0056(5)
C6 0.0148(6) 0.0201(7) 0.0224(7) -0.0013(5) -0.0048(5) 0.0045(5)
C7 0.0179(7) 0.0225(7) 0.0327(8) 0.0052(6) -0.0106(6) -0.0012(6)
C8 0.0189(7) 0.0181(6) 0.0212(7) -0.0003(5) 0.0011(5) 0.0005(5)
C9 0.0261(7) 0.0215(7) 0.0299(8) -0.0041(6) -0.0071(6) 0.0003(6)

loop_
_atom_type_symbol
_atom_type_scat_dispersion_real
_atom_type_scat_dispersion_imag
_atom_type_scat_source
C 0.002 0.002
;International Tables for Crystallography
(1992, Vol. C, Tables 4.2.6.8 and 6.1.1.1)
;
H 0.000 0.000
;International Tables for Crystallography
(1992, Vol. C, Table 6.1.1.2)
;
O 0.008 0.006
;International Tables for Crystallography
(1992, Vol. C, Tables 4.2.6.8 and 6.1.1.1)
;

loop_
_geom_angle_atom_site_label_1
_geom_angle_atom_site_label_2
_geom_angle_atom_site_label_3
_geom_angle
_geom_angle_publ_flag
C1 O1 H1 113(2) no
C2 O2 C7 116.80(10) yes
O1 C1 C2 122.00(10) yes
O1 C1 C6 118.40(10) yes
C2 C1 C6 119.60(10) yes
O2 C2 C1 114.00(10) yes
O2 C2 C3 125.90(10) yes
C1 C2 C3 120.00(10) yes
C2 C3 C4 120.20(10) yes
C2 C3 H3 119.9 no
C4 C3 H3 119.9 no
C3 C4 C5 119.30(10) yes
C3 C4 C8 121.70(10) yes
C5 C4 C8 119.00(10) yes
C4 C5 C6 120.60(10) yes
C4 C5 H5 119.7 no
C6 C5 H5 119.7 no
C1 C6 C5 120.20(10) yes
C1 C6 H6 119.9 no
C5 C6 H6 119.9 no
O2 C7 H7A 109.5 no
O2 C7 HB 109.4 no
O2 C7 H7C 109.4 no
H7A C7 HB 109.6 no
H7A C7 H7C 109.5 no
HB C7 H7C 109.4 no
O3 C8 C4 119.90(10) yes
O3 C8 C9 120.10(10) yes
C4 C8 C9 120.10(10) yes
C8 C9 H9B 109.5 no
C8 C9 H9C 109.4 no
C8 C9 H9A 109.5 no
H9B C9 H9C 109.5 no
H9B C9 H9A 109.4 no
H9C C9 H9A 109.5 no

loop_
_geom_bond_atom_site_label_1
_geom_bond_atom_site_label_2
_geom_bond_site_symmetry_1
_geom_bond_site_symmetry_2
_geom_bond_distance
_geom_bond_publ_flag
O1 C1 . . 1.353(2) yes
O1 H1 . . 0.82(3) no
O2 C2 . . 1.372(2) yes
O2 C7 . . 1.431(2) yes
O3 C8 . . 1.230(2) yes
C1 C2 . . 1.404(2) yes
C1 C6 . . 1.388(2) yes
C2 C3 . . 1.381(2) yes
C3 C4 . . 1.404(2) yes
C3 H3 . . 0.98 no
C4 C5 . . 1.387(2) yes
C4 C8 . . 1.486(2) yes
C5 C6 . . 1.385(2) yes
C5 H5 . . 0.98 no
C6 H6 . . 0.98 no
C7 H7A . . 0.98 no
C7 HB . . 0.98 no
C7 H7C . . 0.98 no
C8 C9 . . 1.495(2) yes
C9 H9B . . 0.98 no
C9 H9C . . 0.98 no
C9 H9A . . 0.98 no

loop_
_geom_contact_atom_site_label_1
_geom_contact_atom_site_label_2
_geom_contact_distance
_geom_contact_site_symmetry_2
_geom_contact_publ_flag
O1 O3 2.6730(10) 1_565 no
O1 C5 3.385(2) 2_656 no
O1 C9 3.497(2) 3_666 no
O1 C6 3.575(2) 2_656 no
O2 C8 3.330(2) 2_556 no
O2 C4 3.395(2) 2_556 no
O2 C5 3.515(2) 3_666 no
O2 O3 3.5180(10) 1_565 no
O2 O3 3.583(2) 2_556 no
O2 C9 3.594(2) 1_565 no
O3 C7 3.464(2) 2_546 no
O3 C9 3.520(2) 3_656 no
C1 C3 3.474(2) 3_666 no
C1 C9 3.590(2) 2_556 no
C2 C8 3.511(2) 2_556 no
C2 C4 3.543(2) 3_666 no
C2 C9 3.595(2) 2_556 no
C5 C7 3.588(2) 2_546 no

loop_
_geom_hbond_atom_site_label_D
_geom_hbond_atom_site_label_H
_geom_hbond_atom_site_label_A
_geom_hbond_site_symmetry_A
_geom_hbond_distance_DH
_geom_hbond_distance_HA
_geom_hbond_distance_DA
_geom_hbond_angle_DHA
O1 H1 O2 . 0.82(2) 2.29(3) 2.6820(10) 110(2)
O1 H1 O3 1_565 0.82(2) 2.00(3) 2.6730(10) 139(2)
C9 H9B O1 3_666 0.98 2.67 3.497(2) 143

loop_
_geom_torsion_atom_site_label_1
_geom_torsion_atom_site_label_2
_geom_torsion_atom_site_label_3
_geom_torsion_atom_site_label_4
_geom_torsion
_geom_torsion_publ_flag
O1 C1 C2 O2 0.3(2) no
O1 C1 C2 C3 -179.30(10) no
O1 C1 C6 C5 178.80(10) no
O2 C2 C1 C6 179.50(10) no
O2 C2 C3 C4 -179.00(10) no
O3 C8 C4 C3 -173.00(10) no
O3 C8 C4 C5 6.4(2) no
C1 C2 O2 C7 179.50(10) no
C1 C2 C3 C4 0.5(2) no
C1 C6 C5 C4 0.6(2) no
C2 C1 C6 C5 -0.4(2) no
C2 C3 C4 C5 -0.4(2) no
C2 C3 C4 C8 178.90(10) no
C3 C2 O2 C7 -0.9(2) no
C3 C2 C1 C6 -0.1(2) no
C3 C4 C5 C6 -0.2(2) no
C3 C4 C8 C9 7.1(2) no
C5 C4 C8 C9 -173.60(10) no
C6 C5 C4 C8 -179.50(10) no

loop_
_cod_related_entry_id
_cod_related_entry_database
_cod_related_entry_code
1 ChemSpider 21106900
